data_4102981
loop_
_publ_author_name
'Philip P. Fontaine'
'Brendan L. Yonke'
'Peter Y. Zavalij'
'Lawrence R. Sita'

_publ_section_title
;
 Dinitrogen Complexation and Extent of N\\tbN Activation within the Group
 6 "End-On-Bridged" Dinuclear Complexes,
 {(\h5-C5Me5)M[N(i-Pr)C(Me)N(i-Pr)]}2(\m-\h1:\h1-N2) (M = Mo and W)
;
_journal_name_full 'Journal of the American Chemical Society'
_journal_page_first 12273
_journal_page_last 12285
_journal_paper_doi 10.1021/ja100469f
_journal_volume 132
_journal_year 2010
_chemical_formula_moiety 'C38 H70 Mo2 N8'
_chemical_formula_sum 'C38 H70 Mo2 N8'
_chemical_formula_weight 830.90
_space_group_IT_number 14
_symmetry_cell_setting monoclinic
_symmetry_space_group_name_Hall '-P 2ybc'
_symmetry_space_group_name_H-M 'P 1 21/c 1'
_atom_sites_solution_hydrogens geom
_atom_sites_solution_primary direct
_atom_sites_solution_secondary difmap
_audit_creation_method 'SHELXL-97 & ZCIF'
_cell_angle_alpha 90.00
_cell_angle_beta 104.0188(3)
_cell_angle_gamma 90.00
_cell_formula_units_Z 2
_cell_length_a 12.7891(3)
_cell_length_b 10.0138(2)
_cell_length_c 16.7916(4)
_cell_measurement_reflns_used 20709
_cell_measurement_temperature 150(2)
_cell_measurement_theta_max 28.6
_cell_measurement_theta_min 2.4
_cell_volume 2086.41(8)
_computing_cell_refinement Apex2
_computing_data_collection 'Apex2 (Bruker, 2005)'
_computing_data_reduction Apex2
_computing_molecular_graphics 'XSHEL (Bruker, 2004)'
_computing_publication_material SHELXL-97
_computing_structure_refinement 'SHELXL-97 (Sheldrick, 1997)'
_computing_structure_solution 'SHELXS-97 (Sheldrick, 1990)'
_diffrn_ambient_temperature 150(2)
_diffrn_detector 'CCD area detector'
_diffrn_detector_type 'Bruker Smart Apex II'
_diffrn_measured_fraction_theta_full 0.997
_diffrn_measured_fraction_theta_max 0.997
_diffrn_measurement_details 610,610,610,1200,1200
_diffrn_measurement_device_type 'three-circle diffractometer'
_diffrn_measurement_method '\w and \f scans'
_diffrn_measurement_specimen_support 'glass capillary'
_diffrn_orient_matrix_type standard
_diffrn_orient_matrix_UB_11 0.0020869
_diffrn_orient_matrix_UB_12 0.0962100
_diffrn_orient_matrix_UB_13 0.0162794
_diffrn_orient_matrix_UB_21 -0.0805622
_diffrn_orient_matrix_UB_22 0.0027396
_diffrn_orient_matrix_UB_23 -0.0149677
_diffrn_orient_matrix_UB_31 -0.0007244
_diffrn_orient_matrix_UB_32 -0.0266248
_diffrn_orient_matrix_UB_33 0.0572596
_diffrn_radiation_monochromator graphite
_diffrn_radiation_source 'fine-focus sealed tube'
_diffrn_radiation_type MoK\a
_diffrn_radiation_wavelength 0.71073
_diffrn_reflns_av_R_equivalents 0.0214
_diffrn_reflns_av_sigmaI/netI 0.0127
_diffrn_reflns_limit_h_max 16
_diffrn_reflns_limit_h_min -16
_diffrn_reflns_limit_k_max 12
_diffrn_reflns_limit_k_min -13
_diffrn_reflns_limit_l_max 21
_diffrn_reflns_limit_l_min -21
_diffrn_reflns_number 32955
_diffrn_reflns_theta_full 27.50
_diffrn_reflns_theta_max 27.50
_diffrn_reflns_theta_min 1.64
_diffrn_source_current 30
_diffrn_source_voltage 50
_diffrn_standards_decay_% 0
_exptl_absorpt_coefficient_mu 0.636
_exptl_absorpt_correction_T_max 0.989
_exptl_absorpt_correction_T_min 0.856
_exptl_absorpt_correction_type multi-scan
_exptl_absorpt_process_details 'SADABS (Sheldrick, 1996)'
_exptl_crystal_colour brown
_exptl_crystal_density_diffrn 1.323
_exptl_crystal_density_method not-measured
_exptl_crystal_description plate
_exptl_crystal_F_000 876
_exptl_crystal_id
;
;
_exptl_crystal_size_max 0.35
_exptl_crystal_size_mid 0.23
_exptl_crystal_size_min 0.018
_refine_diff_density_max 0.532
_refine_diff_density_min -0.231
_refine_diff_density_rms 0.050
_refine_ls_extinction_method none
_refine_ls_goodness_of_fit_ref 0.999
_refine_ls_hydrogen_treatment refU
_refine_ls_matrix_type full
_refine_ls_number_parameters 242
_refine_ls_number_reflns 4767
_refine_ls_number_restraints 1
_refine_ls_restrained_S_all 0.999
_refine_ls_R_factor_all 0.0226
_refine_ls_R_factor_gt 0.0205
_refine_ls_shift/su_max 0.003
_refine_ls_shift/su_mean 0.000
_refine_ls_structure_factor_coef Fsqd
_refine_ls_weighting_details 'w=1/[\s^2^(Fo^2^)+(0.005P)^2^+2.324P], P=(max(Fo^2^,0)+2Fc^2^)/3'
_refine_ls_weighting_scheme calc
_refine_ls_wR_factor_gt 0.0447
_refine_ls_wR_factor_ref 0.0454
_reflns_number_gt 4434
_reflns_number_total 4767
_reflns_threshold_expression >2sigma(I)
_cod_data_source_file ja100469f_si_004.cif
_cod_data_source_block cmpd7
_cod_database_code 4102981

loop_
_symmetry_equiv_pos_as_xyz
'x, y, z'
'-x, y+1/2, -z+1/2'
'-x, -y, -z'
'x, -y-1/2, z-1/2'

loop_
_atom_site_label
_atom_site_type_symbol
_atom_site_fract_x
_atom_site_fract_y
_atom_site_fract_z
_atom_site_U_iso_or_equiv
_atom_site_adp_type
_atom_site_occupancy
_atom_site_symmetry_multiplicity
_atom_site_calc_flag
_atom_site_refinement_flags
Mo1 Mo 0.822336(10) 0.562734(13) 0.920521(7) 0.01799(4) Uani 1 1 d U
N1 N 0.95190(10) 0.51632(13) 0.98299(8) 0.0213(2) Uani 1 1 d U
N11 N 0.70933(11) 0.42497(13) 0.95366(8) 0.0254(3) Uani 1 1 d .
N12 N 0.73719(11) 0.62417(14) 1.00911(8) 0.0260(3) Uani 1 1 d .
N13 N 0.65319(12) 0.46348(17) 1.08015(9) 0.0364(4) Uani 1 1 d .
C10 C 0.69888(12) 0.50270(17) 1.01628(10) 0.0255(3) Uani 1 1 d .
C11 C 0.56003(16) 0.3755(2) 1.06508(14) 0.0474(5) Uani 1 1 d .
H11A H 0.5826 0.2862 1.0863 0.051(4) Uiso 1 1 calc R
H11B H 0.5279 0.3703 1.0059 0.051(4) Uiso 1 1 calc R
H11C H 0.5068 0.4108 1.0929 0.051(4) Uiso 1 1 calc R
C12 C 0.71220(17) 0.4715(2) 1.16444(12) 0.0454(5) Uani 1 1 d .
H12A H 0.7735 0.5322 1.1692 0.069(5) Uiso 1 1 calc R
H12B H 0.7385 0.3825 1.1838 0.069(5) Uiso 1 1 calc R
H12C H 0.6648 0.5052 1.1979 0.069(5) Uiso 1 1 calc R
C13 C 0.71267(15) 0.27784(17) 0.96126(11) 0.0335(4) Uani 1 1 d .
H13 H 0.6983 0.2539 1.0154 0.035(5) Uiso 1 1 calc R
C14 C 0.6264(2) 0.2137(2) 0.89467(15) 0.0575(6) Uani 1 1 d .
H14A H 0.6426 0.2288 0.8412 0.064(4) Uiso 1 1 calc R
H14B H 0.5563 0.2531 0.8946 0.064(4) Uiso 1 1 calc R
H14C H 0.6245 0.1175 0.9049 0.064(4) Uiso 1 1 calc R
C15 C 0.82314(17) 0.22256(19) 0.95921(14) 0.0447(5) Uani 1 1 d .
H15A H 0.8787 0.2659 1.0019 0.065(4) Uiso 1 1 calc R
H15B H 0.8372 0.2402 0.9053 0.065(4) Uiso 1 1 calc R
H15C H 0.8245 0.1260 0.9690 0.065(4) Uiso 1 1 calc R
C16 C 0.73656(15) 0.73581(18) 1.06543(11) 0.0330(4) Uani 1 1 d .
H16 H 0.6966 0.7079 1.1070 0.039(5) Uiso 1 1 calc R
C17 C 0.68106(18) 0.8578(2) 1.01965(13) 0.0444(5) Uani 1 1 d .
H17A H 0.6066 0.8350 0.9920 0.057(4) Uiso 1 1 calc R
H17B H 0.7197 0.8862 0.9788 0.057(4) Uiso 1 1 calc R
H17C H 0.6812 0.9305 1.0587 0.057(4) Uiso 1 1 calc R
C18 C 0.85096(17) 0.7710(2) 1.10947(13) 0.0473(5) Uani 1 1 d .
H18A H 0.8915 0.7963 1.0692 0.051(4) Uiso 1 1 calc R
H18B H 0.8853 0.6935 1.1409 0.051(4) Uiso 1 1 calc R
H18C H 0.8502 0.8459 1.1469 0.051(4) Uiso 1 1 calc R
C20 C 0.89232(12) 0.62220(16) 0.81732(9) 0.0228(3) Uani 1 1 d .
C21 C 0.83522(12) 0.73796(16) 0.83515(9) 0.0228(3) Uani 1 1 d .
C22 C 0.72253(12) 0.70481(17) 0.80968(9) 0.0253(3) Uani 1 1 d .
C23 C 0.71184(13) 0.57328(17) 0.78035(9) 0.0269(3) Uani 1 1 d .
C24 C 0.81629(13) 0.51818(16) 0.78581(9) 0.0257(3) Uani 1 1 d .
C25 C 1.01147(13) 0.61422(19) 0.82305(11) 0.0310(4) Uani 1 1 d .
H25A H 1.0243 0.6220 0.7680 0.047(3) Uiso 1 1 calc R
H25B H 1.0393 0.5284 0.8472 0.047(3) Uiso 1 1 calc R
H25C H 1.0484 0.6871 0.8576 0.047(3) Uiso 1 1 calc R
C26 C 0.88268(15) 0.87414(17) 0.85717(11) 0.0327(4) Uani 1 1 d .
H26A H 0.8336 0.9273 0.8810 0.053(4) Uiso 1 1 calc R
H26B H 0.8932 0.9185 0.8077 0.053(4) Uiso 1 1 calc R
H26C H 0.9522 0.8654 0.8972 0.053(4) Uiso 1 1 calc R
C27 C 0.62882(14) 0.7946(2) 0.81040(12) 0.0373(4) Uani 1 1 d .
H27A H 0.5844 0.7543 0.8440 0.054(4) Uiso 1 1 calc R
H27B H 0.5854 0.8067 0.7542 0.054(4) Uiso 1 1 calc R
H27C H 0.6555 0.8816 0.8335 0.054(4) Uiso 1 1 calc R
C28 C 0.60666(15) 0.5024(2) 0.74728(12) 0.0402(4) Uani 1 1 d .
H28A H 0.5673 0.5464 0.6967 0.038(5) Uiso 0.61(2) 1 calc PR
H28B H 0.5634 0.5054 0.7881 0.038(5) Uiso 0.61(2) 1 calc PR
H28C H 0.6207 0.4092 0.7354 0.038(5) Uiso 0.61(2) 1 calc PR
H28D H 0.6003 0.4276 0.7834 0.038(5) Uiso 0.39(2) 1 calc PR
H28E H 0.6042 0.4686 0.6921 0.038(5) Uiso 0.39(2) 1 calc PR
H28F H 0.5469 0.5648 0.7447 0.038(5) Uiso 0.39(2) 1 calc PR
C29 C 0.84086(17) 0.38995(19) 0.74751(12) 0.0403(4) Uani 1 1 d .
H29A H 0.8373 0.4048 0.6892 0.063(4) Uiso 1 1 calc R
H29B H 0.7880 0.3219 0.7530 0.063(4) Uiso 1 1 calc R
H29C H 0.9133 0.3595 0.7754 0.063(4) Uiso 1 1 calc R

loop_
_atom_site_aniso_label
_atom_site_aniso_U_11
_atom_site_aniso_U_22
_atom_site_aniso_U_33
_atom_site_aniso_U_23
_atom_site_aniso_U_13
_atom_site_aniso_U_12
Mo1 0.01732(6) 0.01809(6) 0.01815(6) 0.00103(5) 0.00351(4) 0.00037(5)
N1 0.0205(5) 0.0231(6) 0.0196(6) 0.0017(5) 0.0035(4) 0.0003(5)
N11 0.0257(7) 0.0213(7) 0.0291(7) 0.0021(5) 0.0068(5) -0.0026(5)
N12 0.0282(7) 0.0248(7) 0.0274(7) -0.0012(5) 0.0116(6) 0.0006(6)
N13 0.0347(8) 0.0441(9) 0.0339(8) 0.0093(7) 0.0151(6) -0.0032(7)
C10 0.0208(7) 0.0295(8) 0.0268(8) 0.0052(6) 0.0071(6) 0.0019(6)
C11 0.0366(10) 0.0518(13) 0.0593(13) 0.0188(10) 0.0225(10) -0.0031(9)
C12 0.0518(12) 0.0545(13) 0.0340(10) 0.0117(9) 0.0180(9) 0.0097(10)
C13 0.0395(10) 0.0232(8) 0.0361(9) 0.0031(7) 0.0057(8) -0.0070(7)
C14 0.0641(15) 0.0321(11) 0.0617(14) 0.0016(10) -0.0129(12) -0.0156(10)
C15 0.0551(13) 0.0234(9) 0.0528(12) -0.0001(8) 0.0079(10) 0.0038(9)
C16 0.0452(10) 0.0280(9) 0.0295(9) -0.0026(7) 0.0161(8) 0.0043(8)
C17 0.0530(12) 0.0299(10) 0.0509(12) -0.0016(9) 0.0138(10) 0.0069(9)
C18 0.0549(13) 0.0411(11) 0.0403(11) -0.0152(9) 0.0006(9) 0.0040(10)
C20 0.0242(7) 0.0248(8) 0.0203(7) 0.0024(6) 0.0069(6) 0.0013(6)
C21 0.0242(7) 0.0226(8) 0.0222(7) 0.0034(6) 0.0064(6) 0.0006(6)
C22 0.0237(8) 0.0285(8) 0.0233(7) 0.0078(6) 0.0053(6) 0.0039(6)
C23 0.0259(8) 0.0309(9) 0.0207(7) 0.0048(6) -0.0003(6) -0.0031(7)
C24 0.0307(8) 0.0257(8) 0.0201(7) 0.0008(6) 0.0047(6) 0.0000(7)
C25 0.0255(8) 0.0373(10) 0.0335(9) 0.0064(7) 0.0135(7) 0.0032(7)
C26 0.0366(9) 0.0244(8) 0.0374(9) 0.0030(7) 0.0093(7) -0.0032(7)
C27 0.0287(9) 0.0392(10) 0.0443(10) 0.0114(8) 0.0098(8) 0.0103(8)
C28 0.0311(9) 0.0444(11) 0.0378(10) 0.0044(9) -0.0057(8) -0.0090(8)
C29 0.0569(12) 0.0319(10) 0.0320(9) -0.0072(8) 0.0105(9) 0.0025(9)

loop_
_atom_type_symbol
_atom_type_description
_atom_type_scat_dispersion_real
_atom_type_scat_dispersion_imag
_atom_type_scat_source
C C 0.0033 0.0016 'International Tables Vol C Tables 4.2.6.8 and 6.1.1.4'
H H 0.0000 0.0000 'International Tables Vol C Tables 4.2.6.8 and 6.1.1.4'
N N 0.0061 0.0033 'International Tables Vol C Tables 4.2.6.8 and 6.1.1.4'
Mo Mo -1.6832 0.6857 'International Tables Vol C Tables 4.2.6.8 and 6.1.1.4'

loop_
_geom_angle_atom_site_label_1
_geom_angle_atom_site_label_2
_geom_angle_atom_site_label_3
_geom_angle
_geom_angle_site_symmetry_1
N1 Mo1 N12 102.82(6) .
N1 Mo1 N11 105.31(5) .
N12 Mo1 N11 61.31(5) .
N1 Mo1 C20 92.06(6) .
N12 Mo1 C20 146.92(6) .
N11 Mo1 C20 142.48(6) .
N1 Mo1 C24 109.43(6) .
N12 Mo1 C24 147.53(6) .
N11 Mo1 C24 105.36(6) .
C20 Mo1 C24 37.13(6) .
N1 Mo1 C21 111.53(6) .
N12 Mo1 C21 109.90(5) .
N11 Mo1 C21 143.15(5) .
C20 Mo1 C21 37.15(5) .
C24 Mo1 C21 61.47(6) .
N1 Mo1 C23 144.42(6) .
N12 Mo1 C23 112.71(5) .
N11 Mo1 C23 90.51(5) .
C20 Mo1 C23 58.84(5) .
C24 Mo1 C23 34.99(6) .
C21 Mo1 C23 58.43(6) .
N1 Mo1 C22 146.55(6) .
N12 Mo1 C22 95.88(5) .
N11 Mo1 C22 107.98(5) .
C20 Mo1 C22 58.88(5) .
C24 Mo1 C22 58.27(6) .
C21 Mo1 C22 35.19(5) .
C23 Mo1 C22 33.38(6) .
N1 N1 Mo1 171.26(15) 3_767
C10 N11 C13 121.14(14) .
C10 N11 Mo1 91.78(10) .
C13 N11 Mo1 130.52(11) .
C10 N12 C16 125.48(14) .
C10 N12 Mo1 93.50(10) .
C16 N12 Mo1 138.81(11) .
C10 N13 C12 121.57(15) .
C10 N13 C11 120.97(16) .
C12 N13 C11 114.73(16) .
N12 C10 N11 110.59(14) .
N12 C10 N13 124.04(15) .
N11 C10 N13 125.37(16) .
N13 C11 H11A 109.5 .
N13 C11 H11B 109.5 .
H11A C11 H11B 109.5 .
N13 C11 H11C 109.5 .
H11A C11 H11C 109.5 .
H11B C11 H11C 109.5 .
N13 C12 H12A 109.5 .
N13 C12 H12B 109.5 .
H12A C12 H12B 109.5 .
N13 C12 H12C 109.5 .
H12A C12 H12C 109.5 .
H12B C12 H12C 109.5 .
N11 C13 C14 111.06(15) .
N11 C13 C15 111.55(15) .
C14 C13 C15 110.06(18) .
N11 C13 H13 108.0 .
C14 C13 H13 108.0 .
C15 C13 H13 108.0 .
C13 C14 H14A 109.5 .
C13 C14 H14B 109.5 .
H14A C14 H14B 109.5 .
C13 C14 H14C 109.5 .
H14A C14 H14C 109.5 .
H14B C14 H14C 109.5 .
C13 C15 H15A 109.5 .
C13 C15 H15B 109.5 .
H15A C15 H15B 109.5 .
C13 C15 H15C 109.5 .
H15A C15 H15C 109.5 .
H15B C15 H15C 109.5 .
N12 C16 C18 109.70(15) .
N12 C16 C17 111.13(15) .
C18 C16 C17 109.73(17) .
N12 C16 H16 108.7 .
C18 C16 H16 108.7 .
C17 C16 H16 108.7 .
C16 C17 H17A 109.5 .
C16 C17 H17B 109.5 .
H17A C17 H17B 109.5 .
C16 C17 H17C 109.5 .
H17A C17 H17C 109.5 .
H17B C17 H17C 109.5 .
C16 C18 H18A 109.5 .
C16 C18 H18B 109.5 .
H18A C18 H18B 109.5 .
C16 C18 H18C 109.5 .
H18A C18 H18C 109.5 .
H18B C18 H18C 109.5 .
C24 C20 C21 109.17(13) .
C24 C20 C25 124.73(15) .
C21 C20 C25 125.87(15) .
C24 C20 Mo1 74.19(9) .
C21 C20 Mo1 74.48(8) .
C25 C20 Mo1 122.02(11) .
C22 C21 C20 105.92(14) .
C22 C21 C26 126.76(14) .
C20 C21 C26 125.95(14) .
C22 C21 Mo1 77.95(9) .
C20 C21 Mo1 68.36(8) .
C26 C21 Mo1 128.74(11) .
C23 C22 C21 109.07(14) .
C23 C22 C27 123.78(15) .
C21 C22 C27 127.12(16) .
C23 C22 Mo1 73.07(9) .
C21 C22 Mo1 66.87(8) .
C27 C22 Mo1 127.87(11) .
C22 C23 C24 109.30(14) .
C22 C23 C28 125.19(16) .
C24 C23 C28 125.51(16) .
C22 C23 Mo1 73.55(9) .
C24 C23 Mo1 66.82(8) .
C28 C23 Mo1 126.44(12) .
C23 C24 C20 106.44(14) .
C23 C24 C29 126.31(16) .
C20 C24 C29 125.76(16) .
C23 C24 Mo1 78.18(9) .
C20 C24 Mo1 68.69(8) .
C29 C24 Mo1 128.97(12) .
C20 C25 H25A 109.5 .
C20 C25 H25B 109.5 .
H25A C25 H25B 109.5 .
C20 C25 H25C 109.5 .
H25A C25 H25C 109.5 .
H25B C25 H25C 109.5 .
C21 C26 H26A 109.5 .
C21 C26 H26B 109.5 .
H26A C26 H26B 109.5 .
C21 C26 H26C 109.5 .
H26A C26 H26C 109.5 .
H26B C26 H26C 109.5 .
C22 C27 H27A 109.5 .
C22 C27 H27B 109.5 .
H27A C27 H27B 109.5 .
C22 C27 H27C 109.5 .
H27A C27 H27C 109.5 .
H27B C27 H27C 109.5 .
C23 C28 H28A 109.5 .
C23 C28 H28B 109.5 .
H28A C28 H28B 109.5 .
C23 C28 H28C 109.5 .
H28A C28 H28C 109.5 .
H28B C28 H28C 109.5 .
C23 C28 H28D 109.5 .
H28A C28 H28D 141.1 .
H28B C28 H28D 56.3 .
H28C C28 H28D 56.3 .
C23 C28 H28E 109.5 .
H28A C28 H28E 56.3 .
H28B C28 H28E 141.1 .
H28C C28 H28E 56.3 .
H28D C28 H28E 109.5 .
C23 C28 H28F 109.5 .
H28A C28 H28F 56.3 .
H28B C28 H28F 56.3 .
H28C C28 H28F 141.1 .
H28D C28 H28F 109.5 .
H28E C28 H28F 109.5 .
C24 C29 H29A 109.5 .
C24 C29 H29B 109.5 .
H29A C29 H29B 109.5 .
C24 C29 H29C 109.5 .
H29A C29 H29C 109.5 .
H29B C29 H29C 109.5 .

loop_
_geom_bond_atom_site_label_1
_geom_bond_atom_site_label_2
_geom_bond_distance
_geom_bond_site_symmetry_2
Mo1 N1 1.7944(12) .
Mo1 N12 2.1358(13) .
Mo1 N11 2.1660(13) .
Mo1 C20 2.2158(15) .
Mo1 C24 2.2885(15) .
Mo1 C21 2.2969(15) .
Mo1 C23 2.4366(15) .
Mo1 C22 2.4426(15) .
N1 N1 1.267(2) 3_767
N11 C10 1.341(2) .
N11 C13 1.478(2) .
N12 C10 1.328(2) .
N12 C16 1.466(2) .
N13 C10 1.396(2) .
N13 C12 1.436(2) .
N13 C11 1.454(2) .
C11 H11A 0.9800 .
C11 H11B 0.9800 .
C11 H11C 0.9800 .
C12 H12A 0.9800 .
C12 H12B 0.9800 .
C12 H12C 0.9800 .
C13 C14 1.511(3) .
C13 C15 1.526(3) .
C13 H13 1.0000 .
C14 H14A 0.9800 .
C14 H14B 0.9800 .
C14 H14C 0.9800 .
C15 H15A 0.9800 .
C15 H15B 0.9800 .
C15 H15C 0.9800 .
C16 C18 1.512(3) .
C16 C17 1.524(3) .
C16 H16 1.0000 .
C17 H17A 0.9800 .
C17 H17B 0.9800 .
C17 H17C 0.9800 .
C18 H18A 0.9800 .
C18 H18B 0.9800 .
C18 H18C 0.9800 .
C20 C24 1.436(2) .
C20 C21 1.440(2) .
C20 C25 1.506(2) .
C21 C22 1.439(2) .
C21 C26 1.502(2) .
C22 C23 1.401(2) .
C22 C27 1.501(2) .
C23 C24 1.428(2) .
C23 C28 1.503(2) .
C24 C29 1.503(2) .
C25 H25A 0.9800 .
C25 H25B 0.9800 .
C25 H25C 0.9800 .
C26 H26A 0.9800 .
C26 H26B 0.9800 .
C26 H26C 0.9800 .
C27 H27A 0.9800 .
C27 H27B 0.9800 .
C27 H27C 0.9800 .
C28 H28A 0.9800 .
C28 H28B 0.9800 .
C28 H28C 0.9800 .
C28 H28D 0.9800 .
C28 H28E 0.9800 .
C28 H28F 0.9800 .
C29 H29A 0.9800 .
C29 H29B 0.9800 .
C29 H29C 0.9800 .

loop_
_geom_torsion_atom_site_label_1
_geom_torsion_atom_site_label_2
_geom_torsion_atom_site_label_3
_geom_torsion_atom_site_label_4
_geom_torsion
N1 Mo1 N11 C10 86.26(10)
N12 Mo1 N11 C10 -10.20(9)
C20 Mo1 N11 C10 -159.05(10)
C24 Mo1 N11 C10 -158.09(9)
C21 Mo1 N11 C10 -95.44(12)
C23 Mo1 N11 C10 -126.00(10)
C22 Mo1 N11 C10 -97.06(10)
N1 Mo1 N11 C13 -48.76(15)
N12 Mo1 N11 C13 -145.21(16)
C20 Mo1 N11 C13 65.94(17)
C24 Mo1 N11 C13 66.89(15)
C21 Mo1 N11 C13 129.55(14)
C23 Mo1 N11 C13 98.98(15)
C22 Mo1 N11 C13 127.93(14)
N1 Mo1 N12 C10 -90.29(10)
N11 Mo1 N12 C10 10.32(9)
C20 Mo1 N12 C10 155.06(10)
C24 Mo1 N12 C10 83.01(14)
C21 Mo1 N12 C10 150.85(10)
C23 Mo1 N12 C10 87.72(10)
C22 Mo1 N12 C10 117.62(10)
N1 Mo1 N12 C16 72.04(17)
N11 Mo1 N12 C16 172.65(19)
C20 Mo1 N12 C16 -42.6(2)
C24 Mo1 N12 C16 -114.65(18)
C21 Mo1 N12 C16 -46.82(18)
C23 Mo1 N12 C16 -109.94(17)
C22 Mo1 N12 C16 -80.05(17)
C16 N12 C10 N11 178.47(15)
Mo1 N12 C10 N11 -15.73(13)
C16 N12 C10 N13 -0.9(3)
Mo1 N12 C10 N13 164.92(14)
C13 N11 C10 N12 156.59(15)
Mo1 N11 C10 N12 15.48(13)
C13 N11 C10 N13 -24.1(2)
Mo1 N11 C10 N13 -165.18(15)
C12 N13 C10 N12 -58.2(2)
C11 N13 C10 N12 141.51(18)
C12 N13 C10 N11 122.6(2)
C11 N13 C10 N11 -37.7(3)
C10 N11 C13 C14 124.12(19)
Mo1 N11 C13 C14 -111.52(18)
C10 N11 C13 C15 -112.71(18)
Mo1 N11 C13 C15 11.6(2)
C10 N12 C16 C18 113.67(19)
Mo1 N12 C16 C18 -44.5(2)
C10 N12 C16 C17 -124.82(18)
Mo1 N12 C16 C17 77.0(2)
N1 Mo1 C20 C24 120.25(10)
N12 Mo1 C20 C24 -122.22(11)
N11 Mo1 C20 C24 1.52(14)
C21 Mo1 C20 C24 -115.65(13)
C23 Mo1 C20 C24 -38.06(9)
C22 Mo1 C20 C24 -77.28(10)
N1 Mo1 C20 C21 -124.09(9)
N12 Mo1 C20 C21 -6.57(15)
N11 Mo1 C20 C21 117.18(10)
C24 Mo1 C20 C21 115.65(13)
C23 Mo1 C20 C21 77.59(10)
C22 Mo1 C20 C21 38.38(9)
N1 Mo1 C20 C25 -1.16(14)
N12 Mo1 C20 C25 116.36(14)
N11 Mo1 C20 C25 -119.89(13)
C24 Mo1 C20 C25 -121.41(17)
C21 Mo1 C20 C25 122.93(17)
C23 Mo1 C20 C25 -159.48(16)
C22 Mo1 C20 C25 161.31(16)
C24 C20 C21 C22 -3.04(17)
C25 C20 C21 C22 171.72(14)
Mo1 C20 C21 C22 -69.71(10)
C24 C20 C21 C26 -170.38(15)
C25 C20 C21 C26 4.4(3)
Mo1 C20 C21 C26 122.95(15)
C24 C20 C21 Mo1 66.67(11)
C25 C20 C21 Mo1 -118.57(15)
N1 Mo1 C21 C22 175.57(9)
N12 Mo1 C21 C22 -71.07(10)
N11 Mo1 C21 C22 -2.67(14)
C20 Mo1 C21 C22 112.74(13)
C24 Mo1 C21 C22 74.47(10)
C23 Mo1 C21 C22 33.97(9)
N1 Mo1 C21 C20 62.83(10)
N12 Mo1 C21 C20 176.19(9)
N11 Mo1 C21 C20 -115.41(11)
C24 Mo1 C21 C20 -38.27(9)
C23 Mo1 C21 C20 -78.77(10)
C22 Mo1 C21 C20 -112.74(13)
N1 Mo1 C21 C26 -56.61(15)
N12 Mo1 C21 C26 56.75(15)
N11 Mo1 C21 C26 125.15(14)
C20 Mo1 C21 C26 -119.44(18)
C24 Mo1 C21 C26 -157.71(16)
C23 Mo1 C21 C26 161.79(16)
C22 Mo1 C21 C26 127.82(18)
C20 C21 C22 C23 1.93(17)
C26 C21 C22 C23 169.13(15)
Mo1 C21 C22 C23 -61.14(11)
C20 C21 C22 C27 -176.02(15)
C26 C21 C22 C27 -8.8(3)
Mo1 C21 C22 C27 120.92(16)
C20 C21 C22 Mo1 63.07(10)
C26 C21 C22 Mo1 -129.73(16)
N1 Mo1 C22 C23 112.60(12)
N12 Mo1 C22 C23 -123.31(10)
N11 Mo1 C22 C23 -61.59(10)
C20 Mo1 C22 C23 79.50(10)
C24 Mo1 C22 C23 35.69(9)
C21 Mo1 C22 C23 120.09(14)
N1 Mo1 C22 C21 -7.49(15)
N12 Mo1 C22 C21 116.60(9)
N11 Mo1 C22 C21 178.31(9)
C20 Mo1 C22 C21 -40.59(9)
C24 Mo1 C22 C21 -84.40(10)
C23 Mo1 C22 C21 -120.09(14)
N1 Mo1 C22 C27 -127.43(15)
N12 Mo1 C22 C27 -3.34(16)
N11 Mo1 C22 C27 58.37(16)
C20 Mo1 C22 C27 -160.53(18)
C24 Mo1 C22 C27 155.66(17)
C21 Mo1 C22 C27 -119.94(19)
C23 Mo1 C22 C27 119.97(19)
C21 C22 C23 C24 -0.10(18)
C27 C22 C23 C24 177.92(15)
Mo1 C22 C23 C24 -57.44(11)
C21 C22 C23 C28 -179.32(15)
C27 C22 C23 C28 -1.3(3)
Mo1 C22 C23 C28 123.34(16)
C21 C22 C23 Mo1 57.34(11)
C27 C22 C23 Mo1 -124.64(16)
N1 Mo1 C23 C22 -119.01(12)
N12 Mo1 C23 C22 64.32(10)
N11 Mo1 C23 C22 123.21(10)
C20 Mo1 C23 C22 -79.63(10)
C24 Mo1 C23 C22 -120.09(14)
C21 Mo1 C23 C22 -35.82(9)
N1 Mo1 C23 C24 1.08(15)
N12 Mo1 C23 C24 -175.59(9)
N11 Mo1 C23 C24 -116.70(10)
C20 Mo1 C23 C24 40.46(9)
C21 Mo1 C23 C24 84.27(10)
C22 Mo1 C23 C24 120.09(14)
N1 Mo1 C23 C28 119.06(16)
N12 Mo1 C23 C28 -57.61(17)
N11 Mo1 C23 C28 1.28(16)
C20 Mo1 C23 C28 158.45(18)
C24 Mo1 C23 C28 118.0(2)
C21 Mo1 C23 C28 -157.74(18)
C22 Mo1 C23 C28 -121.9(2)
C22 C23 C24 C20 -1.78(17)
C28 C23 C24 C20 177.44(15)
Mo1 C23 C24 C20 -63.33(10)
C22 C23 C24 C29 -168.39(16)
C28 C23 C24 C29 10.8(3)
Mo1 C23 C24 C29 130.06(17)
C22 C23 C24 Mo1 61.55(11)
C28 C23 C24 Mo1 -119.23(16)
C21 C20 C24 C23 2.99(17)
C25 C20 C24 C23 -171.84(14)
Mo1 C20 C24 C23 69.86(11)
C21 C20 C24 C29 169.70(15)
C25 C20 C24 C29 -5.1(3)
Mo1 C20 C24 C29 -123.43(16)
C21 C20 C24 Mo1 -66.87(10)
C25 C20 C24 Mo1 118.30(15)
N1 Mo1 C24 C23 -179.33(9)
N12 Mo1 C24 C23 7.59(16)
N11 Mo1 C24 C23 67.89(10)
C20 Mo1 C24 C23 -113.08(13)
C21 Mo1 C24 C23 -74.78(10)
C22 Mo1 C24 C23 -34.03(9)
N1 Mo1 C24 C20 -66.26(10)
N12 Mo1 C24 C20 120.66(11)
N11 Mo1 C24 C20 -179.04(9)
C21 Mo1 C24 C20 38.29(9)
C23 Mo1 C24 C20 113.08(13)
C22 Mo1 C24 C20 79.04(10)
N1 Mo1 C24 C29 53.16(17)
N12 Mo1 C24 C29 -119.92(16)
N11 Mo1 C24 C29 -59.62(17)
C20 Mo1 C24 C29 119.4(2)
C21 Mo1 C24 C29 157.71(18)
C23 Mo1 C24 C29 -127.5(2)
C22 Mo1 C24 C29 -161.54(18)
